data_4503452
loop_
_publ_author_name
'Liu, Guang-Xiang'
'Huang, Yong-Qing'
'Chu, Qian'
'Okamura, Taka-aki'
'Sun, Wei-Yin'
'Liang, Hong'
'Ueyama, Norikazu'

_publ_section_title
;
 Effect ofN-Donor Ancillary Ligands on Supramolecular Architectures of a
 Series of Zinc(II) and Cadmium(II) Complexes with Flexible Tricarboxylate
;
_journal_issue 9
_journal_name_full 'Crystal Growth &amp; Design'
_journal_page_first 3233
_journal_paper_doi 10.1021/cg701137d
_journal_volume 8
_journal_year 2008
_chemical_formula_moiety 'C48 H42 N4 O14 Zn3'
_chemical_formula_sum 'C48 H42 N4 O14 Zn3'
_chemical_formula_weight 1094.97
_chemical_name_systematic ?
_space_group_IT_number 2
_symmetry_cell_setting triclinic
_symmetry_space_group_name_Hall '-P 1'
_symmetry_space_group_name_H-M 'P -1'
_atom_sites_solution_hydrogens geom
_atom_sites_solution_primary direct
_atom_sites_solution_secondary difmap
_audit_creation_method SHELXL-97
_cell_angle_alpha 105.134(2)
_cell_angle_beta 104.420(2)
_cell_angle_gamma 104.882(2)
_cell_formula_units_Z 1
_cell_length_a 9.6558(12)
_cell_length_b 9.8429(12)
_cell_length_c 13.4437(16)
_cell_measurement_reflns_used 946
_cell_measurement_temperature 293(2)
_cell_measurement_theta_max 21.16
_cell_measurement_theta_min 2.31
_cell_volume 1121.5(2)
_computing_cell_refinement Saintplus(Bruker,2000)
_computing_data_collection Smart(Bruker,2000)
_computing_data_reduction Saintplus(Bruker,2000)
_computing_structure_refinement 'SHELXL-97 (Sheldrick, 1997)'
_computing_structure_solution 'SHELXS-97 (Sheldrick, 1990)'
_diffrn_ambient_temperature 293(2)
_diffrn_measured_fraction_theta_full 0.982
_diffrn_measured_fraction_theta_max 0.982
_diffrn_measurement_device_type 'Bruker Smart Apex CCD'
_diffrn_measurement_method '\w and \f scans'
_diffrn_radiation_monochromator graphite
_diffrn_radiation_source 'fine-focus sealed tube'
_diffrn_radiation_type MoK\a
_diffrn_radiation_wavelength 0.71073
_diffrn_reflns_av_R_equivalents 0.0331
_diffrn_reflns_av_sigmaI/netI 0.0751
_diffrn_reflns_limit_h_max 11
_diffrn_reflns_limit_h_min -11
_diffrn_reflns_limit_k_max 7
_diffrn_reflns_limit_k_min -11
_diffrn_reflns_limit_l_max 15
_diffrn_reflns_limit_l_min -15
_diffrn_reflns_number 5637
_diffrn_reflns_theta_full 25.00
_diffrn_reflns_theta_max 25.00
_diffrn_reflns_theta_min 1.67
_exptl_absorpt_coefficient_mu 1.667
_exptl_absorpt_correction_T_max 0.8251
_exptl_absorpt_correction_T_min 0.8125
_exptl_absorpt_correction_type multi-scan
_exptl_absorpt_process_details sadabs(Bruker,2000)
_exptl_crystal_colour colorless
_exptl_crystal_density_diffrn 1.621
_exptl_crystal_density_method 'not measured'
_exptl_crystal_description block
_exptl_crystal_F_000 560
_exptl_crystal_size_max 0.13
_exptl_crystal_size_mid 0.12
_exptl_crystal_size_min 0.12
_refine_diff_density_max 0.816
_refine_diff_density_min -0.359
_refine_diff_density_rms 0.104
_refine_ls_extinction_method none
_refine_ls_goodness_of_fit_ref 1.089
_refine_ls_hydrogen_treatment constr
_refine_ls_matrix_type full
_refine_ls_number_parameters 313
_refine_ls_number_reflns 3883
_refine_ls_number_restraints 0
_refine_ls_restrained_S_all 1.089
_refine_ls_R_factor_all 0.1010
_refine_ls_R_factor_gt 0.0734
_refine_ls_shift/su_max 0.000
_refine_ls_shift/su_mean 0.000
_refine_ls_structure_factor_coef Fsqd
_refine_ls_weighting_details 'calc w=1/[\s^2^(Fo^2^)+(0.0708P)^2^+1.2830P] where P=(Fo^2^+2Fc^2^)/3'
_refine_ls_weighting_scheme calc
_refine_ls_wR_factor_gt 0.1524
_refine_ls_wR_factor_ref 0.1657
_reflns_number_gt 2870
_reflns_number_total 3883
_reflns_threshold_expression >2sigma(I)
_cod_data_source_file cg701137d-file002.cif
_cod_data_source_block 2
_cod_database_code 4503452

loop_
_symmetry_equiv_pos_as_xyz
'x, y, z'
'-x, -y, -z'

loop_
_atom_site_label
_atom_site_type_symbol
_atom_site_fract_x
_atom_site_fract_y
_atom_site_fract_z
_atom_site_U_iso_or_equiv
_atom_site_adp_type
_atom_site_occupancy
_atom_site_symmetry_multiplicity
_atom_site_calc_flag
_atom_site_refinement_flags
Zn1 Zn 0.0000 0.0000 0.0000 0.0349(3) Uani 1 2 d S
Zn2 Zn -0.29012(8) -0.01132(9) -0.24528(6) 0.0367(3) Uani 1 1 d .
O1 O 0.0505(5) 0.1726(5) -0.0580(4) 0.0496(13) Uani 1 1 d .
O1W O -0.3068(8) 0.1870(9) -0.4724(6) 0.112(3) Uani 1 1 d .
O2 O -0.1190(5) 0.1800(6) -0.1987(4) 0.0526(13) Uani 1 1 d .
O3 O 0.5517(5) 0.0464(5) -0.3297(4) 0.0475(12) Uani 1 1 d .
O4 O 0.5467(7) 0.1405(6) -0.1650(4) 0.0675(16) Uani 1 1 d .
O5 O 0.5405(5) 0.7790(6) -0.2393(4) 0.0472(12) Uani 1 1 d .
O6 O 0.7559(4) 0.9233(5) -0.1103(3) 0.0358(10) Uani 1 1 d .
N1 N -0.2343(6) -0.1431(6) -0.3661(4) 0.0407(14) Uani 1 1 d .
N2 N -0.0439(6) -0.8570(6) -0.8759(4) 0.0377(13) Uani 1 1 d .
C1 C 0.2331(7) 0.4178(7) -0.1273(5) 0.0348(15) Uani 1 1 d .
C2 C 0.3434(7) 0.5572(7) -0.0877(5) 0.0330(15) Uani 1 1 d .
H2A H 0.3318 0.6357 -0.0383 0.040 Uiso 1 1 calc R
C3 C 0.4697(7) 0.5848(7) -0.1185(5) 0.0351(15) Uani 1 1 d .
C4 C 0.4858(7) 0.4650(8) -0.1913(5) 0.0387(16) Uani 1 1 d .
H4A H 0.5708 0.4816 -0.2132 0.046 Uiso 1 1 calc R
C5 C 0.3800(7) 0.3238(8) -0.2316(5) 0.0348(15) Uani 1 1 d .
C6 C 0.2530(7) 0.3017(7) -0.1993(5) 0.0366(15) Uani 1 1 d .
H6A H 0.1795 0.2066 -0.2266 0.044 Uiso 1 1 calc R
C7 C 0.0930(7) 0.3980(7) -0.0924(6) 0.0456(18) Uani 1 1 d .
H7A H 0.1254 0.4507 -0.0142 0.055 Uiso 1 1 calc R
H7B H 0.0288 0.4441 -0.1289 0.055 Uiso 1 1 calc R
C8 C 0.0005(7) 0.2381(7) -0.1172(6) 0.0353(15) Uani 1 1 d .
C9 C 0.5901(7) 0.7381(8) -0.0680(5) 0.0425(17) Uani 1 1 d .
H9A H 0.5569 0.8024 -0.0182 0.051 Uiso 1 1 calc R
H9B H 0.6824 0.7302 -0.0246 0.051 Uiso 1 1 calc R
C10 C 0.6286(7) 0.8133(7) -0.1461(6) 0.0365(16) Uani 1 1 d .
C11 C 0.3992(8) 0.1968(9) -0.3105(6) 0.0488(19) Uani 1 1 d .
H11A H 0.4345 0.2329 -0.3635 0.059 Uiso 1 1 calc R
H11B H 0.3000 0.1193 -0.3500 0.059 Uiso 1 1 calc R
C12 C 0.5069(8) 0.1268(7) -0.2613(6) 0.0420(17) Uani 1 1 d .
C13 C -0.1082(8) -0.0923(8) -0.3899(6) 0.0485(18) Uani 1 1 d .
H13A H -0.0496 0.0088 -0.3558 0.058 Uiso 1 1 calc R
C14 C -0.0613(8) -0.1788(8) -0.4602(6) 0.0494(18) Uani 1 1 d .
H14A H 0.0277 -0.1361 -0.4726 0.059 Uiso 1 1 calc R
C15 C -0.1423(7) -0.3278(8) -0.5136(5) 0.0404(17) Uani 1 1 d .
C16 C -0.2750(9) -0.3815(9) -0.4932(6) 0.063(2) Uani 1 1 d .
H16A H -0.3368 -0.4816 -0.5289 0.075 Uiso 1 1 calc R
C17 C -0.3162(8) -0.2878(9) -0.4202(7) 0.060(2) Uani 1 1 d .
H17A H -0.4062 -0.3273 -0.4078 0.072 Uiso 1 1 calc R
C18 C -0.0927(9) -0.4241(9) -0.5894(6) 0.057(2) Uani 1 1 d .
H18A H 0.0001 -0.3809 -0.5968 0.068 Uiso 1 1 calc R
C19 C -0.1673(9) -0.5652(10) -0.6473(7) 0.063(2) Uani 1 1 d .
H19A H -0.2614 -0.6072 -0.6412 0.075 Uiso 1 1 calc R
C20 C -0.1171(8) -0.6640(8) -0.7213(6) 0.0475(18) Uani 1 1 d .
C21 C 0.0152(8) -0.6171(8) -0.7435(6) 0.0467(18) Uani 1 1 d .
H21A H 0.0833 -0.5196 -0.7065 0.056 Uiso 1 1 calc R
C22 C 0.0451(8) -0.7149(8) -0.8201(6) 0.0459(18) Uani 1 1 d .
H22A H 0.1343 -0.6800 -0.8347 0.055 Uiso 1 1 calc R
C23 C -0.1708(7) -0.9022(8) -0.8514(6) 0.0449(18) Uani 1 1 d .
H23A H -0.2350 -1.0015 -0.8867 0.054 Uiso 1 1 calc R
C24 C -0.2101(8) -0.8090(9) -0.7768(6) 0.052(2) Uani 1 1 d .
H24A H -0.3006 -0.8450 -0.7641 0.062 Uiso 1 1 calc R

loop_
_atom_site_aniso_label
_atom_site_aniso_U_11
_atom_site_aniso_U_22
_atom_site_aniso_U_33
_atom_site_aniso_U_23
_atom_site_aniso_U_13
_atom_site_aniso_U_12
Zn1 0.0368(6) 0.0264(6) 0.0450(6) 0.0143(5) 0.0193(5) 0.0093(5)
Zn2 0.0380(5) 0.0378(5) 0.0415(5) 0.0164(4) 0.0178(4) 0.0176(4)
O1 0.033(3) 0.048(3) 0.079(4) 0.042(3) 0.021(2) 0.008(2)
O1W 0.107(6) 0.108(6) 0.105(5) 0.035(5) 0.053(5) -0.005(5)
O2 0.046(3) 0.049(3) 0.058(3) 0.028(3) 0.010(3) 0.007(3)
O3 0.048(3) 0.051(3) 0.056(3) 0.018(3) 0.021(2) 0.034(3)
O4 0.093(4) 0.066(4) 0.054(3) 0.027(3) 0.018(3) 0.046(4)
O5 0.035(3) 0.060(3) 0.050(3) 0.028(3) 0.014(2) 0.012(2)
O6 0.029(2) 0.034(3) 0.050(3) 0.022(2) 0.019(2) 0.007(2)
N1 0.041(3) 0.036(3) 0.041(3) 0.004(3) 0.015(3) 0.015(3)
N2 0.036(3) 0.033(3) 0.052(3) 0.016(3) 0.021(3) 0.017(3)
C1 0.039(4) 0.027(4) 0.050(4) 0.020(3) 0.027(3) 0.013(3)
C2 0.036(4) 0.029(4) 0.045(4) 0.023(3) 0.018(3) 0.014(3)
C3 0.029(3) 0.039(4) 0.044(4) 0.024(3) 0.013(3) 0.010(3)
C4 0.026(3) 0.049(4) 0.054(4) 0.029(4) 0.022(3) 0.014(3)
C5 0.032(3) 0.047(4) 0.041(4) 0.025(3) 0.018(3) 0.023(3)
C6 0.034(3) 0.024(3) 0.056(4) 0.019(3) 0.018(3) 0.010(3)
C7 0.041(4) 0.028(4) 0.075(5) 0.015(4) 0.038(4) 0.010(3)
C8 0.035(4) 0.029(4) 0.054(4) 0.019(3) 0.028(3) 0.016(3)
C9 0.032(4) 0.047(4) 0.046(4) 0.018(4) 0.017(3) 0.004(3)
C10 0.031(4) 0.039(4) 0.056(4) 0.022(4) 0.030(3) 0.018(3)
C11 0.046(4) 0.061(5) 0.051(4) 0.023(4) 0.019(4) 0.030(4)
C12 0.046(4) 0.031(4) 0.054(5) 0.016(4) 0.021(4) 0.016(3)
C13 0.054(5) 0.039(4) 0.052(4) 0.009(4) 0.030(4) 0.012(4)
C14 0.045(4) 0.046(5) 0.060(5) 0.016(4) 0.027(4) 0.013(4)
C15 0.036(4) 0.052(5) 0.046(4) 0.021(4) 0.024(3) 0.022(4)
C16 0.065(5) 0.040(5) 0.061(5) -0.008(4) 0.021(4) 0.007(4)
C17 0.039(4) 0.057(5) 0.076(6) 0.007(5) 0.028(4) 0.012(4)
C18 0.058(5) 0.042(5) 0.067(5) 0.011(4) 0.027(4) 0.016(4)
C19 0.053(5) 0.062(6) 0.067(5) 0.017(5) 0.020(4) 0.014(4)
C20 0.044(4) 0.040(4) 0.069(5) 0.015(4) 0.026(4) 0.027(4)
C21 0.042(4) 0.033(4) 0.065(5) 0.016(4) 0.019(4) 0.014(3)
C22 0.037(4) 0.032(4) 0.074(5) 0.017(4) 0.029(4) 0.012(3)
C23 0.036(4) 0.029(4) 0.062(5) 0.009(4) 0.015(4) 0.006(3)
C24 0.039(4) 0.051(5) 0.074(5) 0.019(4) 0.028(4) 0.021(4)

loop_
_atom_type_symbol
_atom_type_description
_atom_type_scat_dispersion_real
_atom_type_scat_dispersion_imag
_atom_type_scat_source
C C 0.0033 0.0016 'International Tables Vol C Tables 4.2.6.8 and 6.1.1.4'
H H 0.0000 0.0000 'International Tables Vol C Tables 4.2.6.8 and 6.1.1.4'
N N 0.0061 0.0033 'International Tables Vol C Tables 4.2.6.8 and 6.1.1.4'
O O 0.0106 0.0060 'International Tables Vol C Tables 4.2.6.8 and 6.1.1.4'
Zn Zn 0.2839 1.4301 'International Tables Vol C Tables 4.2.6.8 and 6.1.1.4'

loop_
_geom_angle_atom_site_label_1
_geom_angle_atom_site_label_2
_geom_angle_atom_site_label_3
_geom_angle
_geom_angle_site_symmetry_1
_geom_angle_site_symmetry_3
_geom_angle_publ_flag
O1 Zn1 O1 180.0(2) 2 . yes
O1 Zn1 N2 92.1(2) 2 1_566 yes
O1 Zn1 N2 87.9(2) . 1_566 yes
O1 Zn1 N2 87.9(2) 2 2_544 yes
O1 Zn1 N2 92.1(2) . 2_544 yes
N2 Zn1 N2 180.0(3) 1_566 2_544 yes
O1 Zn1 O6 90.93(16) 2 1_445 yes
O1 Zn1 O6 89.07(16) . 1_445 yes
N2 Zn1 O6 90.84(18) 1_566 1_445 yes
N2 Zn1 O6 89.16(18) 2_544 1_445 yes
O1 Zn1 O6 89.07(16) 2 2_665 yes
O1 Zn1 O6 90.93(16) . 2_665 yes
N2 Zn1 O6 89.16(18) 1_566 2_665 yes
N2 Zn1 O6 90.84(18) 2_544 2_665 yes
O6 Zn1 O6 180.0(2) 1_445 2_665 yes
O3 Zn2 O2 97.3(2) 1_455 . yes
O3 Zn2 O6 139.08(18) 1_455 1_445 yes
O2 Zn2 O6 102.49(18) . 1_445 yes
O3 Zn2 N1 103.0(2) 1_455 . yes
O2 Zn2 N1 99.6(2) . . yes
O6 Zn2 N1 108.49(19) 1_445 . yes
O3 Zn2 O5 94.95(19) 1_455 1_445 yes
O2 Zn2 O5 161.30(19) . 1_445 yes
O6 Zn2 O5 59.38(16) 1_445 1_445 yes
N1 Zn2 O5 91.4(2) . 1_445 yes
O3 Zn2 C10 117.3(2) 1_455 1_445 ?
O2 Zn2 C10 132.6(2) . 1_445 ?
O6 Zn2 C10 30.52(18) 1_445 1_445 ?
N1 Zn2 C10 102.6(2) . 1_445 ?
O5 Zn2 C10 28.94(18) 1_445 1_445 ?
C8 O1 Zn1 146.3(4) . . ?
C8 O2 Zn2 130.4(4) . . ?
C12 O3 Zn2 107.7(4) . 1_655 ?
C10 O5 Zn2 85.3(4) . 1_665 ?
C10 O6 Zn2 95.2(4) . 1_665 ?
C10 O6 Zn1 141.7(4) . 1_665 ?
Zn2 O6 Zn1 118.47(17) 1_665 1_665 ?
C17 N1 C13 115.2(6) . . ?
C17 N1 Zn2 121.9(5) . . ?
C13 N1 Zn2 122.7(5) . . ?
C22 N2 C23 115.3(6) . . ?
C22 N2 Zn1 123.5(4) . 1_544 ?
C23 N2 Zn1 121.2(5) . 1_544 ?
C2 C1 C6 118.2(6) . . ?
C2 C1 C7 119.1(6) . . ?
C6 C1 C7 122.7(6) . . ?
C3 C2 C1 122.4(6) . . ?
C3 C2 H2A 118.8 . . ?
C1 C2 H2A 118.8 . . ?
C2 C3 C4 117.8(6) . . ?
C2 C3 C9 119.7(6) . . ?
C4 C3 C9 122.4(6) . . ?
C5 C4 C3 121.9(6) . . ?
C5 C4 H4A 119.0 . . ?
C3 C4 H4A 119.0 . . ?
C4 C5 C6 118.2(6) . . ?
C4 C5 C11 121.0(6) . . ?
C6 C5 C11 120.8(6) . . ?
C1 C6 C5 121.5(6) . . ?
C1 C6 H6A 119.3 . . ?
C5 C6 H6A 119.3 . . ?
C8 C7 C1 114.2(5) . . ?
C8 C7 H7A 108.7 . . ?
C1 C7 H7A 108.7 . . ?
C8 C7 H7B 108.7 . . ?
C1 C7 H7B 108.7 . . ?
H7A C7 H7B 107.6 . . ?
O1 C8 O2 125.1(6) . . ?
O1 C8 C7 117.5(6) . . ?
O2 C8 C7 117.4(6) . . ?
C10 C9 C3 116.2(5) . . ?
C10 C9 H9A 108.2 . . ?
C3 C9 H9A 108.2 . . ?
C10 C9 H9B 108.2 . . ?
C3 C9 H9B 108.2 . . ?
H9A C9 H9B 107.4 . . ?
O5 C10 O6 119.8(6) . . ?
O5 C10 C9 122.4(6) . . ?
O6 C10 C9 117.6(6) . . ?
O5 C10 Zn2 65.7(4) . 1_665 ?
O6 C10 Zn2 54.3(3) . 1_665 ?
C9 C10 Zn2 168.4(5) . 1_665 ?
C5 C11 C12 116.1(6) . . ?
C5 C11 H11A 108.3 . . ?
C12 C11 H11A 108.3 . . ?
C5 C11 H11B 108.3 . . ?
C12 C11 H11B 108.3 . . ?
H11A C11 H11B 107.4 . . ?
O4 C12 O3 121.6(6) . . ?
O4 C12 C11 123.4(6) . . ?
O3 C12 C11 114.9(6) . . ?
N1 C13 C14 124.1(7) . . ?
N1 C13 H13A 118.0 . . ?
C14 C13 H13A 118.0 . . ?
C13 C14 C15 121.1(7) . . ?
C13 C14 H14A 119.5 . . ?
C15 C14 H14A 119.5 . . ?
C14 C15 C16 115.9(7) . . ?
C14 C15 C18 122.0(6) . . ?
C16 C15 C18 122.0(7) . . ?
C17 C16 C15 120.1(7) . . ?
C17 C16 H16A 119.9 . . ?
C15 C16 H16A 119.9 . . ?
N1 C17 C16 123.5(7) . . ?
N1 C17 H17A 118.2 . . ?
C16 C17 H17A 118.2 . . ?
C19 C18 C15 125.6(8) . . ?
C19 C18 H18A 117.2 . . ?
C15 C18 H18A 117.2 . . ?
C18 C19 C20 126.2(8) . . ?
C18 C19 H19A 116.9 . . ?
C20 C19 H19A 116.9 . . ?
C24 C20 C21 117.3(7) . . ?
C24 C20 C19 118.6(7) . . ?
C21 C20 C19 123.9(7) . . ?
C22 C21 C20 119.2(7) . . ?
C22 C21 H21A 120.4 . . ?
C20 C21 H21A 120.4 . . ?
N2 C22 C21 124.8(6) . . ?
N2 C22 H22A 117.6 . . ?
C21 C22 H22A 117.6 . . ?
N2 C23 C24 123.2(7) . . ?
N2 C23 H23A 118.4 . . ?
C24 C23 H23A 118.4 . . ?
C20 C24 C23 120.2(7) . . ?
C20 C24 H24A 119.9 . . ?
C23 C24 H24A 119.9 . . ?

loop_
_geom_bond_atom_site_label_1
_geom_bond_atom_site_label_2
_geom_bond_distance
_geom_bond_site_symmetry_2
_geom_bond_publ_flag
Zn1 O1 2.047(4) 2 yes
Zn1 O1 2.047(4) . yes
Zn1 N2 2.092(5) 1_566 yes
Zn1 N2 2.092(5) 2_544 yes
Zn1 O6 2.255(4) 1_445 yes
Zn1 O6 2.255(4) 2_665 yes
Zn2 O3 1.965(4) 1_455 yes
Zn2 O2 1.984(5) . yes
Zn2 O6 2.064(4) 1_445 yes
Zn2 N1 2.075(5) . yes
Zn2 O5 2.315(5) 1_445 yes
Zn2 C10 2.530(6) 1_445 ?
O1 C8 1.232(7) . ?
O2 C8 1.250(8) . ?
O3 C12 1.285(8) . ?
O3 Zn2 1.965(4) 1_655 ?
O4 C12 1.216(8) . ?
O5 C10 1.229(8) . ?
O5 Zn2 2.315(5) 1_665 ?
O6 C10 1.290(7) . ?
O6 Zn2 2.064(4) 1_665 ?
O6 Zn1 2.255(4) 1_665 ?
N1 C17 1.333(9) . ?
N1 C13 1.342(8) . ?
N2 C22 1.331(8) . ?
N2 C23 1.344(8) . ?
N2 Zn1 2.092(5) 1_544 ?
C1 C2 1.374(8) . ?
C1 C6 1.381(9) . ?
C1 C7 1.522(8) . ?
C2 C3 1.368(8) . ?
C2 H2A 0.9300 . ?
C3 C4 1.392(9) . ?
C3 C9 1.504(9) . ?
C4 C5 1.368(9) . ?
C4 H4A 0.9300 . ?
C5 C6 1.385(8) . ?
C5 C11 1.499(9) . ?
C6 H6A 0.9300 . ?
C7 C8 1.497(8) . ?
C7 H7A 0.9700 . ?
C7 H7B 0.9700 . ?
C9 C10 1.499(9) . ?
C9 H9A 0.9700 . ?
C9 H9B 0.9700 . ?
C10 Zn2 2.530(6) 1_665 ?
C11 C12 1.502(9) . ?
C11 H11A 0.9700 . ?
C11 H11B 0.9700 . ?
C13 C14 1.346(9) . ?
C13 H13A 0.9300 . ?
C14 C15 1.364(10) . ?
C14 H14A 0.9300 . ?
C15 C16 1.379(10) . ?
C15 C18 1.462(10) . ?
C16 C17 1.372(10) . ?
C16 H16A 0.9300 . ?
C17 H17A 0.9300 . ?
C18 C19 1.302(11) . ?
C18 H18A 0.9300 . ?
C19 C20 1.465(10) . ?
C19 H19A 0.9300 . ?
C20 C24 1.361(10) . ?
C20 C21 1.376(10) . ?
C21 C22 1.358(9) . ?
C21 H21A 0.9300 . ?
C22 H22A 0.9300 . ?
C23 C24 1.370(9) . ?
C23 H23A 0.9300 . ?
C24 H24A 0.9300 . ?

loop_
_geom_torsion_atom_site_label_1
_geom_torsion_atom_site_label_2
_geom_torsion_atom_site_label_3
_geom_torsion_atom_site_label_4
_geom_torsion
_geom_torsion_site_symmetry_1
_geom_torsion_site_symmetry_4
O1 Zn1 O1 C8 121(46) 2 .
N2 Zn1 O1 C8 -86.8(8) 1_566 .
N2 Zn1 O1 C8 93.2(8) 2_544 .
O6 Zn1 O1 C8 4.1(8) 1_445 .
O6 Zn1 O1 C8 -175.9(8) 2_665 .
O3 Zn2 O2 C8 154.2(6) 1_455 .
O6 Zn2 O2 C8 10.2(6) 1_445 .
N1 Zn2 O2 C8 -101.3(6) . .
O5 Zn2 O2 C8 23.7(10) 1_445 .
C10 Zn2 O2 C8 15.9(7) 1_445 .
O3 Zn2 N1 C17 -82.6(6) 1_455 .
O2 Zn2 N1 C17 177.5(6) . .
O6 Zn2 N1 C17 70.8(6) 1_445 .
O5 Zn2 N1 C17 12.8(6) 1_445 .
C10 Zn2 N1 C17 39.7(6) 1_445 .
O3 Zn2 N1 C13 102.2(6) 1_455 .
O2 Zn2 N1 C13 2.3(6) . .
O6 Zn2 N1 C13 -104.4(5) 1_445 .
O5 Zn2 N1 C13 -162.5(5) 1_445 .
C10 Zn2 N1 C13 -135.6(5) 1_445 .
C6 C1 C2 C3 1.1(9) . .
C7 C1 C2 C3 -177.6(6) . .
C1 C2 C3 C4 -1.0(9) . .
C1 C2 C3 C9 -177.0(6) . .
C2 C3 C4 C5 0.0(9) . .
C9 C3 C4 C5 175.9(6) . .
C3 C4 C5 C6 0.9(9) . .
C3 C4 C5 C11 179.6(6) . .
C2 C1 C6 C5 -0.1(9) . .
C7 C1 C6 C5 178.5(6) . .
C4 C5 C6 C1 -0.8(9) . .
C11 C5 C6 C1 -179.5(6) . .
C2 C1 C7 C8 -165.8(6) . .
C6 C1 C7 C8 15.6(10) . .
Zn1 O1 C8 O2 -25.4(12) . .
Zn1 O1 C8 C7 157.1(6) . .
Zn2 O2 C8 O1 14.5(10) . .
Zn2 O2 C8 C7 -167.9(4) . .
C1 C7 C8 O1 75.6(8) . .
C1 C7 C8 O2 -102.1(7) . .
C2 C3 C9 C10 -124.0(6) . .
C4 C3 C9 C10 60.2(8) . .
Zn2 O5 C10 O6 -5.4(5) 1_665 .
Zn2 O5 C10 C9 170.6(6) 1_665 .
Zn2 O6 C10 O5 6.1(6) 1_665 .
Zn1 O6 C10 O5 -146.4(5) 1_665 .
Zn2 O6 C10 C9 -170.1(5) 1_665 .
Zn1 O6 C10 C9 37.4(9) 1_665 .
Zn1 O6 C10 Zn2 -152.4(6) 1_665 1_665
C3 C9 C10 O5 22.2(9) . .
C3 C9 C10 O6 -161.7(5) . .
C3 C9 C10 Zn2 154.6(19) . 1_665
C4 C5 C11 C12 79.6(8) . .
C6 C5 C11 C12 -101.7(7) . .
Zn2 O3 C12 O4 -9.0(8) 1_655 .
Zn2 O3 C12 C11 172.9(5) 1_655 .
C5 C11 C12 O4 18.8(10) . .
C5 C11 C12 O3 -163.1(6) . .
C17 N1 C13 C14 -2.1(11) . .
Zn2 N1 C13 C14 173.4(6) . .
N1 C13 C14 C15 0.4(12) . .
C13 C14 C15 C16 1.8(11) . .
C13 C14 C15 C18 -179.3(7) . .
C14 C15 C16 C17 -2.1(11) . .
C18 C15 C16 C17 179.0(7) . .
C13 N1 C17 C16 1.8(11) . .
Zn2 N1 C17 C16 -173.8(6) . .
C15 C16 C17 N1 0.3(13) . .
C14 C15 C18 C19 -176.4(8) . .
C16 C15 C18 C19 2.5(13) . .
C15 C18 C19 C20 -178.2(7) . .
C18 C19 C20 C24 -179.4(8) . .
C18 C19 C20 C21 -3.5(13) . .
C24 C20 C21 C22 1.3(11) . .
C19 C20 C21 C22 -174.6(7) . .
C23 N2 C22 C21 -0.5(10) . .
Zn1 N2 C22 C21 176.2(5) 1_544 .
C20 C21 C22 N2 -1.2(11) . .
C22 N2 C23 C24 1.9(10) . .
Zn1 N2 C23 C24 -174.8(5) 1_544 .
C21 C20 C24 C23 0.1(11) . .
C19 C20 C24 C23 176.2(7) . .
N2 C23 C24 C20 -1.8(11) . .
